data_7132274
loop_
_publ_author_name
'Gautam, Ritika'
'Kumar, Ashwini'
'Chaudhary, Ayushi'
'Agrahari, Bhumika'
'Chaudhary, Kajal'
'Kumar, Pooran'

_publ_section_title
;
 Concurrent Cu(II)-initiated Fenton-like Reaction and Glutathione
 Depletion to Escalate Chemodynamic Therapy
;
_journal_name_full 'Chemical Communications'
_journal_paper_doi 10.1039/D3CC04519F
_journal_year 2023
_chemical_absolute_configuration unk
_chemical_formula_moiety '0.25(C44 H36 Cl2 Cu N4 O4), 0.25(C44 H35 Cl2 Cu N4 O4)'
_chemical_formula_sum 'C22 H17.75 Cl Cu0.5 N2 O2'
_chemical_formula_weight 409.35
_chemical_name_systematic Cu(L3)2
_space_group_crystal_system monoclinic
_space_group_IT_number 4
_space_group_name_Hall 'P 2yb'
_space_group_name_H-M_alt 'P 1 21 1'
_atom_sites_solution_hydrogens mixed
_audit_creation_date 2023-03-27
_audit_creation_method
;
Olex2 1.2
(compiled 2018.05.29 svn.r3508 for OlexSys, GUI svn.r5506)
;
_audit_update_record
;
2023-03-27 deposited with the CCDC.	2023-10-26 downloaded from the CCDC.
;
_cell_angle_alpha 90
_cell_angle_beta 100.864(3)
_cell_angle_gamma 90
_cell_formula_units_Z 8
_cell_length_a 13.9547(13)
_cell_length_b 16.5604(16)
_cell_length_c 16.4837(15)
_cell_measurement_reflns_used 9981
_cell_measurement_temperature 100
_cell_measurement_theta_max 28.115
_cell_measurement_theta_min 2.451
_cell_volume 3741.0(6)
_computing_cell_refinement 'SAINT V8.40B (?, 2016)'
_computing_data_reduction 'SAINT V8.40B (?, 2016)'
_computing_molecular_graphics 'Olex2 (Dolomanov et al., 2009)'
_computing_publication_material 'Olex2 (Dolomanov et al., 2009)'
_computing_structure_refinement 'ShelXL (Sheldrick, 2015)'
_computing_structure_solution 'SHELXT 2018/2 (Sheldrick, 2018)'
_diffrn_ambient_temperature 100.0
_diffrn_measured_fraction_theta_full 0.999
_diffrn_measured_fraction_theta_max 0.999
_diffrn_measurement_device_type 'Bruker APEX-II CCD'
_diffrn_measurement_method '\f and \w scans'
_diffrn_radiation_type MoK\a
_diffrn_radiation_wavelength 0.71073
_diffrn_reflns_av_R_equivalents 0.0526
_diffrn_reflns_av_unetI/netI 0.0590
_diffrn_reflns_Laue_measured_fraction_full 0.999
_diffrn_reflns_Laue_measured_fraction_max 0.999
_diffrn_reflns_limit_h_max 18
_diffrn_reflns_limit_h_min -18
_diffrn_reflns_limit_k_max 22
_diffrn_reflns_limit_k_min -22
_diffrn_reflns_limit_l_max 21
_diffrn_reflns_limit_l_min -20
_diffrn_reflns_number 62661
_diffrn_reflns_point_group_measured_fraction_full 0.999
_diffrn_reflns_point_group_measured_fraction_max 0.998
_diffrn_reflns_theta_full 25.242
_diffrn_reflns_theta_max 28.312
_diffrn_reflns_theta_min 1.929
_exptl_absorpt_coefficient_mu 0.778
_exptl_absorpt_correction_T_max 0.7457
_exptl_absorpt_correction_T_min 0.6025
_exptl_absorpt_correction_type multi-scan
_exptl_absorpt_process_details
;
SADABS-2016/2 (Bruker,2016/2) was used for absorption correction.
wR2(int) was 0.1341 before and 0.0666 after correction.
The Ratio of minimum to maximum transmission is 0.8080.
The \l/2 correction factor is Not present.
;
_exptl_crystal_colour green
_exptl_crystal_colour_primary green
_exptl_crystal_density_diffrn 1.454
_exptl_crystal_description block
_exptl_crystal_F_000 1690
_exptl_crystal_size_max 0.13
_exptl_crystal_size_mid 0.12
_exptl_crystal_size_min 0.1
_refine_diff_density_max 0.590
_refine_diff_density_min -0.530
_refine_diff_density_rms 0.065
_refine_ls_abs_structure_details
;
 Flack x determined using 6643 quotients [(I+)-(I-)]/[(I+)+(I-)]
 (Parsons, Flack and Wagner, Acta Cryst. B69 (2013) 249-259).
;
_refine_ls_abs_structure_Flack 0.031(5)
_refine_ls_extinction_method none
_refine_ls_goodness_of_fit_ref 1.041
_refine_ls_hydrogen_treatment mixed
_refine_ls_matrix_type full
_refine_ls_number_parameters 1007
_refine_ls_number_reflns 18569
_refine_ls_number_restraints 1
_refine_ls_restrained_S_all 1.041
_refine_ls_R_factor_all 0.0503
_refine_ls_R_factor_gt 0.0393
_refine_ls_shift/su_max 0.000
_refine_ls_shift/su_mean 0.000
_refine_ls_structure_factor_coef Fsqd
_refine_ls_weighting_details 'w=1/[\s^2^(Fo^2^)+(0.0340P)^2^+0.7687P] where P=(Fo^2^+2Fc^2^)/3'
_refine_ls_weighting_scheme calc
_refine_ls_wR_factor_gt 0.0829
_refine_ls_wR_factor_ref 0.0873
_reflns_Friedel_coverage 0.932
_reflns_Friedel_fraction_full 0.999
_reflns_Friedel_fraction_max 0.996
_reflns_number_gt 16143
_reflns_number_total 18569
_reflns_threshold_expression 'I > 2\s(I)'
_cod_data_source_file d3cc04519f3.cif
_cod_data_source_block CuL3_o_0m_a
_cod_original_formula_sum 'C22 H17.75 Cl Cu0.50 N2 O2'
_cod_database_code 7132274
_shelx_shelxl_version_number 2016/4
_shelx_space_group_comment
;
The symmetry employed for this shelxl refinement is uniquely defined
by the following loop, which should always be used as a source of
symmetry information in preference to the above space-group names.
They are only intended as comments.
;
_shelx_estimated_absorpt_t_max 0.926
_shelx_estimated_absorpt_t_min 0.906
_olex2_refinement_description
;
1. Fixed Uiso
 At 1.2 times of:
  All C(H) groups
 At 1.5 times of:
  All C(H,H,H) groups
2.a Ternary CH refined with riding coordinates:
 C59(HF), C81(HM), C37(H37), C15(H15)
2.b Aromatic/amide H refined with riding coordinates:
 C77(H), C47(HA), C46(HB), C10(H10), C29(H29), C69(HC), C78(HD), C71(HE),
 C11(H11), C9(H9), C27(H27), C5(H5), C24(H24), C53(HG), C7(H7), C51(HH),
 C76(HI), C56(HJ), C73(HK), C55(HL), C12(H12), C31(H31), C54(HN), C25(H25),
 C49(HO), C75(HP), C3(H3), C61(HQ), C17(H17), C85(HR), C32(H32), C18(H18),
 C87(HS), C21(H21), C19(H19), C20(H20), C34(H34), C83(HW), C68(HX), C84(H1AA),
 C33(H33), C64(H2AA), C2(H2A), C65(H3AA), C62(H4AA), C86(H5AA), C63(H6AA),
 C43(H43), C39(H39), C42(H42), C40(H40), C41(H41)
2.c Idealised Me refined as rotating group:
 C66(HT,HU,HV), C22(H22A,H22B,H22C), C88(HY,HZ,H0AA), C44(H44A,H44B,H44C)
;
_olex2_submission_special_instructions 'No special instructions were received'

loop_
_space_group_symop_operation_xyz
'x, y, z'
'-x, y+1/2, -z'

loop_
_atom_site_label
_atom_site_type_symbol
_atom_site_fract_x
_atom_site_fract_y
_atom_site_fract_z
_atom_site_U_iso_or_equiv
_atom_site_adp_type
_atom_site_occupancy
_atom_site_site_symmetry_order
_atom_site_calc_flag
_atom_site_refinement_flags_posn
_atom_site_refinement_flags_adp
_atom_site_refinement_flags_occupancy
_atom_site_disorder_assembly
_atom_site_disorder_group
Cu2 Cu -0.00477(3) 0.52983(3) 0.50495(3) 0.01323(11) Uani 1 1 d . . . . .
Cu1 Cu 0.49447(3) 0.46744(3) 0.01136(3) 0.01285(11) Uani 1 1 d . . . . .
Cl4 Cl -0.21193(7) 0.89000(6) 0.28735(6) 0.0193(2) Uani 1 1 d . . . . .
Cl3 Cl -0.19506(8) 0.17481(6) 0.67806(7) 0.0213(2) Uani 1 1 d . . . . .
Cl2 Cl 0.25161(8) 0.10981(6) -0.18475(6) 0.0251(2) Uani 1 1 d . . . . .
Cl1 Cl 0.30829(8) 0.82398(6) 0.18096(6) 0.0217(2) Uani 1 1 d . . . . .
O1 O 0.4635(2) 0.57873(18) -0.01547(17) 0.0175(6) Uani 1 1 d . . . . .
O7 O -0.0519(2) 0.63643(17) 0.52338(17) 0.0159(6) Uani 1 1 d . . . . .
O8 O 0.16131(19) 0.52408(19) 0.50048(16) 0.0155(6) Uani 1 1 d . . . . .
O6 O -0.1430(2) 0.59775(19) 0.79547(16) 0.0185(6) Uani 1 1 d . . . . .
O4 O 0.65736(19) 0.46698(19) -0.00791(15) 0.0153(6) Uani 1 1 d . . . . .
O3 O 0.4576(2) 0.35856(17) 0.03455(16) 0.0151(6) Uani 1 1 d . . . . .
O5 O -0.0404(2) 0.41878(17) 0.47804(17) 0.0167(6) Uani 1 1 d . . . . .
O2 O 0.3738(2) 0.4199(2) 0.30376(17) 0.0229(7) Uani 1 1 d . . . . .
N5 N 0.0100(2) 0.5099(2) 0.6248(2) 0.0139(7) Uani 1 1 d . . . . .
N7 N -0.0061(2) 0.5522(2) 0.3873(2) 0.0135(7) Uani 1 1 d . . . . .
N3 N 0.4798(2) 0.4427(2) -0.1083(2) 0.0139(7) Uani 1 1 d . . . . .
N6 N -0.1596(2) 0.5982(2) 0.6557(2) 0.0145(7) Uani 1 1 d . . . . .
N2 N 0.3523(2) 0.3789(2) 0.1694(2) 0.0143(7) Uani 1 1 d . . . . .
N8 N 0.2853(2) 0.4779(2) 0.4427(2) 0.0144(7) Uani 1 1 d . . . . .
N1 N 0.5165(2) 0.4893(2) 0.1312(2) 0.0133(7) Uani 1 1 d . . . . .
N4 N 0.7747(2) 0.5056(2) -0.0785(2) 0.0167(7) Uani 1 1 d . . . . .
C77 C 0.0798(3) 0.3459(3) 0.2713(3) 0.0179(9) Uani 1 1 d . . . . .
H H 0.096243 0.296247 0.248438 0.022 Uiso 1 1 calc R . . . .
C47 C -0.1515(3) 0.2357(3) 0.5359(3) 0.0171(9) Uani 1 1 d . . . . .
HA H -0.178098 0.187049 0.510656 0.021 Uiso 1 1 calc R . . . .
C46 C -0.1143(3) 0.2930(3) 0.4900(3) 0.0158(9) Uani 1 1 d . . . . .
HB H -0.115396 0.283024 0.433101 0.019 Uiso 1 1 calc R . . . .
C10 C 0.7110(3) 0.3585(3) 0.2467(3) 0.0193(9) Uani 1 1 d . . . . .
H10 H 0.777469 0.346385 0.246336 0.023 Uiso 1 1 calc R . . . .
C52 C 0.0530(3) 0.5714(2) 0.6829(2) 0.0133(8) Uani 1 1 d . . . . .
C29 C 0.4384(3) 0.3795(3) -0.1453(2) 0.0144(8) Uani 1 1 d . . . . .
H29 H 0.432669 0.376960 -0.203543 0.017 Uiso 1 1 calc R . . . .
C70 C -0.1675(3) 0.8113(2) 0.3553(2) 0.0163(8) Uani 1 1 d . . . . .
C69 C -0.1757(3) 0.8177(3) 0.4382(3) 0.0181(9) Uani 1 1 d . . . . .
HC H -0.207666 0.862778 0.456858 0.022 Uiso 1 1 calc R . . . .
C1 C 0.4314(3) 0.6311(2) 0.0309(3) 0.0149(8) Uani 1 1 d . . . . .
C50 C -0.0730(3) 0.3792(3) 0.6108(2) 0.0143(8) Uani 1 1 d . . . . .
C78 C 0.1440(3) 0.3811(3) 0.3349(2) 0.0146(8) Uani 1 1 d . . . . .
HD H 0.205593 0.356508 0.353973 0.018 Uiso 1 1 calc R . . . .
C71 C -0.1234(3) 0.7460(2) 0.3274(2) 0.0150(8) Uani 1 1 d . . . . .
HE H -0.118558 0.742770 0.270789 0.018 Uiso 1 1 calc R . . . .
C11 C 0.6645(3) 0.3235(3) 0.3056(3) 0.0188(9) Uani 1 1 d . . . . .
H11 H 0.699595 0.288722 0.346541 0.023 Uiso 1 1 calc R . . . .
C80 C 0.1902(3) 0.4887(2) 0.4432(2) 0.0130(8) Uani 1 1 d . . . . .
C72 C -0.0851(3) 0.6836(2) 0.3819(2) 0.0140(8) Uani 1 1 d . . . . .
C9 C 0.6603(3) 0.4112(2) 0.1886(2) 0.0151(8) Uani 1 1 d . . . . .
H9 H 0.692106 0.434809 0.148336 0.018 Uiso 1 1 calc R . . . .
C82 C 0.4385(3) 0.4418(3) 0.5363(2) 0.0169(8) Uani 1 1 d . . . . .
C27 C 0.3514(3) 0.2510(2) -0.1569(2) 0.0161(8) Uani 1 1 d . . . . .
H27 H 0.344471 0.254916 -0.215205 0.019 Uiso 1 1 calc R . . . .
C5 C 0.3963(3) 0.6813(3) 0.1633(2) 0.0153(8) Uani 1 1 d . . . . .
H5 H 0.397106 0.673908 0.220566 0.018 Uiso 1 1 calc R . . . .
C59 C -0.2653(3) 0.5832(2) 0.6347(2) 0.0160(8) Uani 1 1 d . . . . .
HF H -0.299464 0.626243 0.661060 0.019 Uiso 1 1 calc R . . . .
C67 C -0.0894(3) 0.6892(2) 0.4672(3) 0.0143(8) Uani 1 1 d . . . . .
C48 C -0.1500(3) 0.2494(3) 0.6198(3) 0.0164(9) Uani 1 1 d . . . . .
C24 C 0.3770(3) 0.2346(3) 0.0134(3) 0.0160(8) Uani 1 1 d . . . . .
H24 H 0.387526 0.227075 0.071543 0.019 Uiso 1 1 calc R . . . .
C53 C 0.1503(3) 0.5915(2) 0.6848(2) 0.0160(9) Uani 1 1 d . . . . .
HG H 0.184590 0.568280 0.645973 0.019 Uiso 1 1 calc R . . . .
C7 C 0.4800(3) 0.5520(3) 0.1626(2) 0.0142(8) Uani 1 1 d . . . . .
H7 H 0.483586 0.552234 0.220742 0.017 Uiso 1 1 calc R . . . .
C45 C -0.0740(3) 0.3671(2) 0.5254(2) 0.0144(8) Uani 1 1 d . . . . .
C51 C -0.0276(3) 0.4479(3) 0.6552(2) 0.0146(8) Uani 1 1 d . . . . .
HH H -0.024837 0.447989 0.713204 0.018 Uiso 1 1 calc R . . . .
C14 C 0.4071(3) 0.3996(3) 0.2423(2) 0.0156(8) Uani 1 1 d . . . . .
C76 C -0.0088(3) 0.3826(3) 0.2403(3) 0.0199(9) Uani 1 1 d . . . . .
HI H -0.051682 0.359533 0.194581 0.024 Uiso 1 1 calc R . . . .
C13 C 0.5152(3) 0.3912(3) 0.2453(2) 0.0142(8) Uani 1 1 d . . . . .
C56 C 0.0499(3) 0.6619(3) 0.7974(2) 0.0146(8) Uani 1 1 d . . . . .
HJ H 0.015893 0.685976 0.835927 0.018 Uiso 1 1 calc R . . . .
C73 C -0.0414(3) 0.6161(3) 0.3472(2) 0.0142(8) Uani 1 1 d . . . . .
HK H -0.038261 0.618717 0.290221 0.017 Uiso 1 1 calc R . . . .
C55 C 0.1473(3) 0.6796(3) 0.8010(2) 0.0176(9) Uani 1 1 d . . . . .
HL H 0.180329 0.714817 0.842509 0.021 Uiso 1 1 calc R . . . .
C12 C 0.5672(3) 0.3395(3) 0.3042(2) 0.0163(8) Uani 1 1 d . . . . .
H12 H 0.535254 0.314905 0.343887 0.020 Uiso 1 1 calc R . . . .
C31 C 0.4429(3) 0.5415(3) -0.2186(2) 0.0184(9) Uani 1 1 d . . . . .
H31 H 0.379095 0.519537 -0.233004 0.022 Uiso 1 1 calc R . . . .
C58 C -0.1077(3) 0.5999(3) 0.7317(2) 0.0148(8) Uani 1 1 d . . . . .
C79 C 0.1201(3) 0.4529(2) 0.3722(2) 0.0118(8) Uani 1 1 d . . . . .
C28 C 0.4002(3) 0.3129(2) -0.1057(2) 0.0137(8) Uani 1 1 d . . . . .
C74 C 0.0280(3) 0.4871(2) 0.3435(2) 0.0136(8) Uani 1 1 d . . . . .
C81 C 0.3620(3) 0.5068(3) 0.5104(2) 0.0179(9) Uani 1 1 d . . . . .
HM H 0.330204 0.517459 0.558873 0.021 Uiso 1 1 calc R . . . .
C8 C 0.5630(3) 0.4297(2) 0.1889(2) 0.0134(8) Uani 1 1 d . . . . .
C54 C 0.1969(3) 0.6454(3) 0.7436(3) 0.0173(9) Uani 1 1 d . . . . .
HN H 0.263185 0.659267 0.744695 0.021 Uiso 1 1 calc R . . . .
C38 C 0.9198(3) 0.4169(3) -0.0457(2) 0.0193(9) Uani 1 1 d . . . . .
C16 C 0.2210(3) 0.4677(3) 0.1030(2) 0.0171(8) Uani 1 1 d . . . . .
C25 C 0.3275(3) 0.1772(2) -0.0368(2) 0.0172(8) Uani 1 1 d . . . . .
H25 H 0.301861 0.131428 -0.013585 0.021 Uiso 1 1 calc R . . . .
C6 C 0.4351(3) 0.6207(3) 0.1176(2) 0.0136(8) Uani 1 1 d . . . . .
C35 C 0.6061(3) 0.5363(3) -0.1374(2) 0.0143(8) Uani 1 1 d . . . . .
C57 C 0.0004(3) 0.6086(3) 0.7373(2) 0.0142(8) Uani 1 1 d . . . . .
C30 C 0.5105(3) 0.5062(3) -0.1566(2) 0.0135(8) Uani 1 1 d . . . . .
C49 C -0.1116(3) 0.3190(3) 0.6568(3) 0.0159(8) Uani 1 1 d . . . . .
HO H -0.110679 0.327269 0.713981 0.019 Uiso 1 1 calc R . . . .
C60 C -0.2952(3) 0.5908(2) 0.5419(2) 0.0190(8) Uani 1 1 d . . . . .
C37 C 0.8555(3) 0.4787(3) -0.0133(2) 0.0205(9) Uani 1 1 d . . . . .
H37 H 0.826586 0.452199 0.030927 0.025 Uiso 1 1 calc R . . . .
C4 C 0.3578(3) 0.7504(3) 0.1246(3) 0.0167(9) Uani 1 1 d . . . . .
C23 C 0.4134(3) 0.3052(3) -0.0187(2) 0.0148(8) Uani 1 1 d . . . . .
C75 C -0.0347(3) 0.4531(3) 0.2764(2) 0.0182(9) Uani 1 1 d . . . . .
HP H -0.095461 0.478273 0.255196 0.022 Uiso 1 1 calc R . . . .
C15 C 0.2458(3) 0.3902(3) 0.1513(2) 0.0172(8) Uani 1 1 d . . . . .
H15 H 0.223579 0.396292 0.205214 0.021 Uiso 1 1 calc R . . . .
C3 C 0.3565(3) 0.7632(3) 0.0407(3) 0.0169(9) Uani 1 1 d . . . . .
H3 H 0.330596 0.811988 0.015179 0.020 Uiso 1 1 calc R . . . .
C61 C -0.2648(3) 0.5344(3) 0.4903(2) 0.0249(9) Uani 1 1 d . . . . .
HQ H -0.225907 0.490066 0.513697 0.030 Uiso 1 1 calc R . . . .
C36 C 0.6811(3) 0.4993(2) -0.0694(2) 0.0136(8) Uani 1 1 d . . . . .
C17 C 0.1894(3) 0.5347(3) 0.1418(2) 0.0222(8) Uani 1 1 d . . . . .
H17 H 0.181519 0.530794 0.197664 0.027 Uiso 1 1 calc R . . . .
C85 C 0.5810(3) 0.3251(3) 0.5914(3) 0.0257(9) Uani 1 1 d . . . . .
HR H 0.629600 0.285720 0.610127 0.031 Uiso 1 1 calc R . . . .
C32 C 0.4686(3) 0.6097(3) -0.2601(3) 0.0198(9) Uani 1 1 d . . . . .
H32 H 0.421862 0.634189 -0.302296 0.024 Uiso 1 1 calc R . . . .
C26 C 0.3144(3) 0.1857(2) -0.1226(3) 0.0163(8) Uani 1 1 d . . . . .
C18 C 0.1692(3) 0.6075(3) 0.0994(3) 0.0256(9) Uani 1 1 d . . . . .
H18 H 0.148152 0.653021 0.126504 0.031 Uiso 1 1 calc R . . . .
C87 C 0.4395(3) 0.4006(3) 0.6099(2) 0.0209(8) Uani 1 1 d . . . . .
HS H 0.391087 0.412027 0.641803 0.025 Uiso 1 1 calc R . . . .
C66 C -0.2919(3) 0.5015(3) 0.6666(2) 0.0207(9) Uani 1 1 d . . . . .
HT H -0.262352 0.458448 0.638661 0.031 Uiso 1 1 calc GR . . . .
HU H -0.362948 0.495114 0.655379 0.031 Uiso 1 1 calc GR . . . .
HV H -0.267314 0.498199 0.726264 0.031 Uiso 1 1 calc GR . . . .
C21 C 0.2322(3) 0.4748(3) 0.0212(2) 0.0229(9) Uani 1 1 d . . . . .
H21 H 0.254434 0.429730 -0.005762 0.028 Uiso 1 1 calc R . . . .
C19 C 0.1800(3) 0.6133(3) 0.0179(3) 0.0259(9) Uani 1 1 d . . . . .
H19 H 0.166074 0.662706 -0.011217 0.031 Uiso 1 1 calc R . . . .
C20 C 0.2114(3) 0.5466(3) -0.0215(3) 0.0273(10) Uani 1 1 d . . . . .
H20 H 0.218408 0.550345 -0.077605 0.033 Uiso 1 1 calc R . . . .
C34 C 0.6299(3) 0.6041(3) -0.1794(2) 0.0163(8) Uani 1 1 d . . . . .
H34 H 0.694172 0.625409 -0.166596 0.020 Uiso 1 1 calc R . . . .
C83 C 0.5094(3) 0.4237(3) 0.4908(2) 0.0215(9) Uani 1 1 d . . . . .
HW H 0.509914 0.451621 0.440493 0.026 Uiso 1 1 calc R . . . .
C68 C -0.1369(3) 0.7579(3) 0.4922(3) 0.0179(9) Uani 1 1 d . . . . .
HX H -0.142228 0.762784 0.548641 0.022 Uiso 1 1 calc R . . . .
C22 C 0.1952(3) 0.3164(3) 0.1082(2) 0.0210(9) Uani 1 1 d . . . . .
H22A H 0.124373 0.323387 0.100564 0.032 Uiso 1 1 calc GR . . . .
H22B H 0.214626 0.268327 0.142082 0.032 Uiso 1 1 calc GR . . . .
H22C H 0.214115 0.309761 0.054293 0.032 Uiso 1 1 calc GR . . . .
C88 C 0.4033(3) 0.5866(3) 0.4872(3) 0.0302(11) Uani 1 1 d . . . . .
HY H 0.432636 0.579024 0.438136 0.045 Uiso 1 1 calc GR . . . .
HZ H 0.453254 0.605668 0.533161 0.045 Uiso 1 1 calc GR . . . .
H0AA H 0.350828 0.626619 0.475214 0.045 Uiso 1 1 calc GR . . . .
C84 C 0.5799(3) 0.3653(3) 0.5175(3) 0.0250(9) Uani 1 1 d . . . . .
H1AA H 0.627375 0.352912 0.484984 0.030 Uiso 1 1 calc R . . . .
C33 C 0.5609(3) 0.6411(3) -0.2400(3) 0.0193(9) Uani 1 1 d . . . . .
H33 H 0.577787 0.687991 -0.267401 0.023 Uiso 1 1 calc R . . . .
C64 C -0.3773(4) 0.6615(4) 0.4206(4) 0.0464(15) Uani 1 1 d . . . . .
H2AA H -0.416387 0.705374 0.396514 0.056 Uiso 1 1 calc R . . . .
C2 C 0.3924(3) 0.7055(3) -0.0049(3) 0.0167(9) Uani 1 1 d . . . . .
H2A H 0.391340 0.715115 -0.061826 0.020 Uiso 1 1 calc R . . . .
C65 C -0.3513(3) 0.6556(3) 0.5065(3) 0.0314(11) Uani 1 1 d . . . . .
H3AA H -0.371950 0.695727 0.540571 0.038 Uiso 1 1 calc R . . . .
C62 C -0.2900(4) 0.5413(3) 0.4050(3) 0.0386(13) Uani 1 1 d . . . . .
H4AA H -0.267973 0.502449 0.370265 0.046 Uiso 1 1 calc R . . . .
C86 C 0.5107(3) 0.3428(3) 0.6374(3) 0.0259(9) Uani 1 1 d . . . . .
H5AA H 0.510953 0.315433 0.688070 0.031 Uiso 1 1 calc R . . . .
C63 C -0.3471(4) 0.6051(4) 0.3713(3) 0.0473(16) Uani 1 1 d . . . . .
H6AA H -0.365654 0.609618 0.313011 0.057 Uiso 1 1 calc R . . . .
C43 C 0.9823(3) 0.4387(3) -0.0973(2) 0.0277(10) Uani 1 1 d . . . . .
H43 H 0.983933 0.493056 -0.115373 0.033 Uiso 1 1 calc R . . . .
C39 C 0.9188(3) 0.3367(3) -0.0201(3) 0.0322(11) Uani 1 1 d . . . . .
H39 H 0.875505 0.320628 0.015025 0.039 Uiso 1 1 calc R . . . .
C42 C 1.0435(4) 0.3814(4) -0.1235(3) 0.0419(14) Uani 1 1 d . . . . .
H42 H 1.086387 0.396719 -0.159158 0.050 Uiso 1 1 calc R . . . .
C40 C 0.9799(4) 0.2804(3) -0.0451(3) 0.0440(14) Uani 1 1 d . . . . .
H40 H 0.979488 0.226307 -0.026043 0.053 Uiso 1 1 calc R . . . .
C44 C 0.9144(3) 0.5515(3) 0.0249(3) 0.0354(13) Uani 1 1 d . . . . .
H44A H 0.970036 0.532996 0.066127 0.053 Uiso 1 1 calc GR . . . .
H44B H 0.872818 0.586524 0.051413 0.053 Uiso 1 1 calc GR . . . .
H44C H 0.938195 0.581797 -0.018458 0.053 Uiso 1 1 calc GR . . . .
C41 C 1.0412(4) 0.3020(3) -0.0971(3) 0.0436(14) Uani 1 1 d . . . . .
H41 H 1.082139 0.262700 -0.115178 0.052 Uiso 1 1 calc R . . . .
H7AA H -0.135(3) 0.607(3) 0.618(2) 0.010(11) Uiso 1 1 d . . . . .
H8AA H 0.297(3) 0.460(2) 0.398(2) 0.005(9) Uiso 1 1 d . . . . .
H2 H 0.382(3) 0.368(3) 0.126(2) 0.011(11) Uiso 1 1 d . . . . .

loop_
_atom_site_aniso_label
_atom_site_aniso_U_11
_atom_site_aniso_U_22
_atom_site_aniso_U_33
_atom_site_aniso_U_23
_atom_site_aniso_U_13
_atom_site_aniso_U_12
Cu2 0.0153(2) 0.0109(2) 0.0142(2) -0.00017(19) 0.00442(18) 0.0005(2)
Cu1 0.0150(2) 0.0105(2) 0.0137(2) -0.0008(2) 0.00448(18) -0.0012(2)
Cl4 0.0173(4) 0.0121(4) 0.0277(5) 0.0033(4) 0.0022(4) 0.0022(4)
Cl3 0.0244(5) 0.0139(5) 0.0273(5) 0.0030(4) 0.0089(4) -0.0041(4)
Cl2 0.0280(5) 0.0134(4) 0.0299(5) -0.0027(4) -0.0049(4) -0.0043(4)
Cl1 0.0267(6) 0.0146(5) 0.0245(5) -0.0025(4) 0.0068(4) 0.0054(5)
O1 0.0230(16) 0.0133(15) 0.0180(14) 0.0024(12) 0.0086(12) 0.0005(13)
O7 0.0182(15) 0.0129(15) 0.0169(14) -0.0013(11) 0.0039(12) 0.0030(12)
O8 0.0154(13) 0.0149(14) 0.0170(13) -0.0007(12) 0.0054(11) 0.0014(13)
O6 0.0176(14) 0.0220(15) 0.0168(14) -0.0009(12) 0.0053(11) -0.0020(12)
O4 0.0138(13) 0.0173(14) 0.0152(13) 0.0007(13) 0.0034(10) -0.0008(13)
O3 0.0203(15) 0.0116(14) 0.0141(13) -0.0027(11) 0.0050(11) -0.0030(12)
O5 0.0211(16) 0.0116(15) 0.0184(14) 0.0012(12) 0.0068(12) -0.0016(13)
O2 0.0175(15) 0.0378(19) 0.0143(14) -0.0058(13) 0.0051(11) 0.0018(13)
N5 0.0134(16) 0.0129(18) 0.0162(16) -0.0011(14) 0.0050(13) 0.0000(14)
N7 0.0104(15) 0.0136(17) 0.0170(16) -0.0008(13) 0.0036(13) -0.0011(13)
N3 0.0131(16) 0.0123(17) 0.0172(16) 0.0015(13) 0.0053(13) -0.0036(13)
N6 0.0139(16) 0.0169(18) 0.0139(16) -0.0005(14) 0.0060(13) -0.0019(14)
N2 0.0115(15) 0.0164(18) 0.0151(16) 0.0013(14) 0.0033(13) 0.0007(14)
N8 0.0127(15) 0.0175(18) 0.0139(15) -0.0032(14) 0.0046(12) 0.0005(14)
N1 0.0115(16) 0.0110(18) 0.0172(16) -0.0002(13) 0.0022(13) -0.0020(13)
N4 0.0121(15) 0.0190(18) 0.0192(17) -0.0016(14) 0.0033(13) -0.0005(14)
C77 0.021(2) 0.014(2) 0.022(2) -0.0030(16) 0.0119(17) -0.0014(17)
C47 0.014(2) 0.014(2) 0.023(2) -0.0012(18) 0.0013(16) 0.0018(17)
C46 0.018(2) 0.012(2) 0.018(2) -0.0002(16) 0.0023(16) -0.0007(17)
C10 0.014(2) 0.016(2) 0.027(2) -0.0032(18) 0.0035(17) 0.0019(17)
C52 0.0132(19) 0.0110(19) 0.0147(18) 0.0022(16) 0.0002(15) -0.0020(16)
C29 0.0122(18) 0.018(2) 0.0130(18) -0.0010(16) 0.0010(14) 0.0024(16)
C70 0.0119(18) 0.0122(19) 0.023(2) 0.0016(16) 0.0003(15) -0.0021(15)
C69 0.0158(19) 0.013(2) 0.026(2) -0.0031(17) 0.0041(16) 0.0011(16)
C1 0.0121(19) 0.011(2) 0.023(2) -0.0020(16) 0.0050(16) -0.0028(16)
C50 0.0134(18) 0.012(2) 0.0178(19) -0.0016(16) 0.0031(15) 0.0002(17)
C78 0.0157(18) 0.0107(18) 0.0187(19) 0.0005(16) 0.0062(15) 0.0008(16)
C71 0.0118(18) 0.0161(19) 0.0172(19) -0.0013(16) 0.0032(15) 0.0000(16)
C11 0.016(2) 0.017(2) 0.021(2) -0.0015(17) -0.0028(16) 0.0055(17)
C80 0.0155(19) 0.0084(18) 0.0150(18) 0.0040(14) 0.0023(15) -0.0005(15)
C72 0.0119(18) 0.0110(19) 0.0190(19) 0.0006(16) 0.0032(15) -0.0015(15)
C9 0.0134(19) 0.013(2) 0.020(2) -0.0025(16) 0.0054(16) -0.0024(16)
C82 0.0127(19) 0.020(2) 0.0167(19) -0.0030(16) -0.0006(15) 0.0004(16)
C27 0.0148(19) 0.016(2) 0.0171(19) 0.0012(16) 0.0028(15) 0.0029(16)
C5 0.0131(19) 0.016(2) 0.017(2) -0.0032(17) 0.0031(15) -0.0012(17)
C59 0.0114(18) 0.018(2) 0.021(2) -0.0030(16) 0.0066(15) -0.0002(15)
C67 0.0122(19) 0.0082(19) 0.022(2) -0.0007(16) 0.0026(15) -0.0014(16)
C48 0.0120(19) 0.012(2) 0.026(2) 0.0044(17) 0.0050(16) 0.0005(16)
C24 0.017(2) 0.015(2) 0.015(2) 0.0019(16) 0.0032(16) -0.0002(16)
C53 0.018(2) 0.015(2) 0.0162(19) 0.0004(16) 0.0063(16) 0.0014(17)
C7 0.0116(18) 0.017(2) 0.0154(19) -0.0014(16) 0.0052(15) -0.0023(16)
C45 0.0128(19) 0.012(2) 0.018(2) 0.0008(16) 0.0032(16) 0.0001(16)
C51 0.0146(19) 0.015(2) 0.0142(18) 0.0019(16) 0.0029(15) 0.0030(16)
C14 0.018(2) 0.014(2) 0.0137(18) 0.0029(16) 0.0012(15) -0.0007(17)
C76 0.020(2) 0.020(2) 0.020(2) -0.0070(18) 0.0037(16) -0.0048(19)
C13 0.0120(18) 0.0133(19) 0.0169(19) -0.0023(16) 0.0020(14) 0.0026(16)
C56 0.0171(19) 0.0120(19) 0.0141(18) 0.0008(15) 0.0013(15) 0.0003(16)
C73 0.0124(18) 0.015(2) 0.0159(18) -0.0032(16) 0.0040(14) 0.0001(16)
C55 0.021(2) 0.014(2) 0.017(2) -0.0002(16) -0.0008(16) -0.0010(17)
C12 0.019(2) 0.015(2) 0.0142(19) 0.0000(16) 0.0012(15) -0.0011(17)
C31 0.0174(19) 0.019(2) 0.0189(19) 0.0027(17) 0.0042(15) -0.0005(17)
C58 0.017(2) 0.0095(19) 0.0190(19) -0.0014(16) 0.0070(16) -0.0008(16)
C79 0.0132(18) 0.0100(19) 0.0130(17) 0.0024(15) 0.0048(14) -0.0004(15)
C28 0.0156(19) 0.0107(19) 0.0149(18) 0.0006(15) 0.0029(15) 0.0019(16)
C74 0.0159(19) 0.012(2) 0.0139(18) -0.0001(15) 0.0056(15) -0.0005(15)
C81 0.0137(19) 0.021(2) 0.018(2) -0.0046(17) -0.0002(15) 0.0007(16)
C8 0.0159(19) 0.0093(19) 0.0149(18) -0.0024(15) 0.0025(15) -0.0011(16)
C54 0.0116(19) 0.014(2) 0.027(2) 0.0025(17) 0.0027(16) -0.0030(16)
C38 0.0149(19) 0.022(2) 0.018(2) -0.0017(17) -0.0029(16) 0.0004(16)
C16 0.0110(17) 0.0201(19) 0.0187(18) 0.0004(17) -0.0011(14) -0.0038(16)
C25 0.0177(19) 0.0101(18) 0.024(2) 0.0030(16) 0.0041(16) 0.0008(16)
C6 0.0099(18) 0.012(2) 0.019(2) -0.0012(16) 0.0031(15) -0.0022(16)
C35 0.0174(19) 0.0129(19) 0.0138(18) -0.0016(16) 0.0066(14) -0.0003(17)
C57 0.020(2) 0.0135(19) 0.0091(17) 0.0026(16) 0.0020(15) -0.0011(17)
C30 0.0141(18) 0.014(2) 0.0145(18) -0.0006(15) 0.0078(15) -0.0015(16)
C49 0.017(2) 0.013(2) 0.018(2) -0.0003(17) 0.0028(16) 0.0011(17)
C60 0.0110(18) 0.021(2) 0.025(2) 0.0046(17) 0.0018(15) -0.0022(15)
C37 0.0124(18) 0.032(3) 0.0168(19) 0.0000(18) 0.0017(15) -0.0041(18)
C4 0.016(2) 0.014(2) 0.021(2) -0.0026(17) 0.0058(16) 0.0005(17)
C23 0.0138(19) 0.015(2) 0.0155(19) -0.0017(16) 0.0040(15) 0.0020(16)
C75 0.0152(19) 0.018(2) 0.022(2) 0.0017(17) 0.0041(15) 0.0009(16)
C15 0.0145(18) 0.021(2) 0.0163(19) -0.0007(17) 0.0027(15) -0.0012(17)
C3 0.014(2) 0.011(2) 0.024(2) 0.0024(17) 0.0017(16) 0.0029(16)
C61 0.028(2) 0.025(2) 0.022(2) -0.001(2) 0.0062(17) -0.007(2)
C36 0.0145(19) 0.0085(17) 0.0188(19) -0.0055(15) 0.0057(15) -0.0042(15)
C17 0.0180(19) 0.025(2) 0.021(2) -0.0002(18) -0.0019(15) -0.0006(18)
C85 0.021(2) 0.025(2) 0.027(2) -0.0025(19) -0.0030(17) 0.0067(18)
C32 0.020(2) 0.020(2) 0.020(2) 0.0018(18) 0.0063(16) 0.0051(18)
C26 0.0107(18) 0.0110(18) 0.025(2) -0.0025(16) -0.0010(15) 0.0010(15)
C18 0.024(2) 0.021(2) 0.029(2) -0.0025(19) -0.0030(18) 0.0024(19)
C87 0.0165(19) 0.025(2) 0.021(2) -0.0059(17) 0.0049(15) 0.0007(17)
C66 0.019(2) 0.023(2) 0.020(2) -0.0013(17) 0.0044(16) -0.0066(17)
C21 0.021(2) 0.026(2) 0.022(2) 0.0013(19) 0.0035(16) 0.0020(19)
C19 0.019(2) 0.022(2) 0.034(2) 0.0076(19) -0.0025(18) -0.0051(18)
C20 0.029(2) 0.029(2) 0.023(2) 0.0081(19) 0.0037(18) -0.002(2)
C34 0.0160(19) 0.0127(19) 0.022(2) -0.0039(17) 0.0095(16) -0.0018(17)
C83 0.017(2) 0.031(2) 0.0165(19) -0.0009(17) 0.0028(15) 0.0026(18)
C68 0.019(2) 0.017(2) 0.0175(19) -0.0051(16) 0.0031(16) -0.0004(17)
C22 0.0154(19) 0.026(2) 0.021(2) -0.0010(17) 0.0023(16) -0.0059(17)
C88 0.023(2) 0.024(2) 0.041(3) 0.003(2) -0.001(2) -0.0015(19)
C84 0.017(2) 0.035(2) 0.023(2) -0.0078(18) 0.0015(16) 0.0051(18)
C33 0.024(2) 0.014(2) 0.022(2) 0.0056(16) 0.0120(18) 0.0058(17)
C64 0.024(3) 0.053(4) 0.057(4) 0.031(3) -0.006(2) -0.002(3)
C2 0.017(2) 0.017(2) 0.018(2) 0.0034(17) 0.0057(16) -0.0015(18)
C65 0.022(2) 0.030(2) 0.041(3) 0.011(2) 0.002(2) 0.004(2)
C62 0.042(3) 0.052(3) 0.023(2) -0.005(2) 0.009(2) -0.025(3)
C86 0.027(2) 0.028(2) 0.022(2) 0.0036(18) 0.0011(17) 0.0010(19)
C63 0.030(3) 0.081(4) 0.025(2) 0.018(3) -0.008(2) -0.024(3)
C43 0.025(2) 0.039(3) 0.020(2) 0.0062(19) 0.0047(17) 0.009(2)
C39 0.022(2) 0.026(2) 0.044(3) 0.005(2) -0.006(2) -0.0066(19)
C42 0.038(3) 0.068(4) 0.020(2) 0.000(2) 0.005(2) 0.026(3)
C40 0.034(3) 0.023(2) 0.064(4) -0.008(3) -0.017(3) 0.003(2)
C44 0.017(2) 0.044(3) 0.042(3) -0.021(2) -0.002(2) 0.001(2)
C41 0.042(3) 0.046(3) 0.035(3) -0.019(2) -0.013(2) 0.024(3)

loop_
_atom_type_symbol
_atom_type_description
_atom_type_scat_dispersion_real
_atom_type_scat_dispersion_imag
_atom_type_scat_source
C C 0.0033 0.0016 'International Tables Vol C Tables 4.2.6.8 and 6.1.1.4'
H H 0.0000 0.0000 'International Tables Vol C Tables 4.2.6.8 and 6.1.1.4'
Cl Cl 0.1484 0.1585 'International Tables Vol C Tables 4.2.6.8 and 6.1.1.4'
Cu Cu 0.3201 1.2651 'International Tables Vol C Tables 4.2.6.8 and 6.1.1.4'
N N 0.0061 0.0033 'International Tables Vol C Tables 4.2.6.8 and 6.1.1.4'
O O 0.0106 0.0060 'International Tables Vol C Tables 4.2.6.8 and 6.1.1.4'

loop_
_geom_angle_atom_site_label_1
_geom_angle_atom_site_label_2
_geom_angle_atom_site_label_3
_geom_angle
_geom_angle_site_symmetry_1
_geom_angle_site_symmetry_3
_geom_angle_publ_flag
O7 Cu2 O8 114.38(12) . . ?
O7 Cu2 O5 145.66(12) . . ?
O7 Cu2 N5 88.25(13) . . ?
O7 Cu2 N7 92.45(13) . . ?
O5 Cu2 O8 99.67(12) . . ?
O5 Cu2 N5 92.55(13) . . ?
O5 Cu2 N7 89.92(13) . . ?
N5 Cu2 O8 96.20(11) . . ?
N7 Cu2 O8 78.59(11) . . ?
N7 Cu2 N5 174.55(14) . . ?
O1 Cu1 O4 98.81(12) . . ?
O1 Cu1 O3 151.85(12) . . ?
O1 Cu1 N3 89.61(13) . . ?
O1 Cu1 N1 92.31(13) . . ?
O3 Cu1 O4 108.86(12) . . ?
O3 Cu1 N3 91.27(13) . . ?
O3 Cu1 N1 88.28(13) . . ?
N3 Cu1 O4 77.69(11) . . ?
N1 Cu1 O4 99.41(11) . . ?
N1 Cu1 N3 176.75(14) . . ?
C1 O1 Cu1 126.5(3) . . ?
C67 O7 Cu2 127.1(3) . . ?
C80 O8 Cu2 120.7(3) . . ?
C36 O4 Cu1 121.4(3) . . ?
C23 O3 Cu1 127.1(3) . . ?
C45 O5 Cu2 126.3(3) . . ?
C52 N5 Cu2 119.7(3) . . ?
C51 N5 Cu2 123.0(3) . . ?
C51 N5 C52 116.7(3) . . ?
C73 N7 Cu2 126.0(3) . . ?
C73 N7 C74 119.3(3) . . ?
C74 N7 Cu2 114.4(3) . . ?
C29 N3 Cu1 126.1(3) . . ?
C29 N3 C30 119.1(3) . . ?
C30 N3 Cu1 114.5(3) . . ?
C59 N6 H7AA 115(3) . . ?
C58 N6 C59 124.9(3) . . ?
C58 N6 H7AA 120(3) . . ?
C14 N2 C15 122.2(3) . . ?
C14 N2 H2 119(3) . . ?
C15 N2 H2 117(3) . . ?
C80 N8 C81 122.1(3) . . ?
C80 N8 H8AA 114(3) . . ?
C81 N8 H8AA 123(3) . . ?
C7 N1 Cu1 122.9(3) . . ?
C7 N1 C8 116.4(3) . . ?
C8 N1 Cu1 120.1(3) . . ?
C36 N4 C37 121.4(3) . . ?
C78 C77 H 119.9 . . ?
C78 C77 C76 120.2(4) . . ?
C76 C77 H 119.9 . . ?
C46 C47 HA 120.1 . . ?
C46 C47 C48 119.7(4) . . ?
C48 C47 HA 120.1 . . ?
C47 C46 HB 119.0 . . ?
C47 C46 C45 122.0(4) . . ?
C45 C46 HB 119.0 . . ?
C11 C10 H10 120.0 . . ?
C9 C10 H10 120.0 . . ?
C9 C10 C11 119.9(4) . . ?
C53 C52 N5 117.6(4) . . ?
C53 C52 C57 120.4(4) . . ?
C57 C52 N5 122.0(3) . . ?
N3 C29 H29 117.3 . . ?
N3 C29 C28 125.4(3) . . ?
C28 C29 H29 117.3 . . ?
C69 C70 Cl4 118.9(3) . . ?
C71 C70 Cl4 120.1(3) . . ?
C71 C70 C69 121.0(4) . . ?
C70 C69 HC 120.5 . . ?
C68 C69 C70 119.0(4) . . ?
C68 C69 HC 120.5 . . ?
O1 C1 C6 124.1(4) . . ?
O1 C1 C2 118.8(4) . . ?
C2 C1 C6 117.0(4) . . ?
C45 C50 C51 122.5(4) . . ?
C49 C50 C45 119.9(4) . . ?
C49 C50 C51 117.4(3) . . ?
C77 C78 HD 119.4 . . ?
C77 C78 C79 121.2(4) . . ?
C79 C78 HD 119.4 . . ?
C70 C71 HE 119.7 . . ?
C70 C71 C72 120.5(4) . . ?
C72 C71 HE 119.7 . . ?
C10 C11 H11 120.2 . . ?
C12 C11 C10 119.7(4) . . ?
C12 C11 H11 120.2 . . ?
O8 C80 N8 122.1(4) . . ?
O8 C80 C79 121.5(4) . . ?
N8 C80 C79 116.3(3) . . ?
C71 C72 C67 120.1(4) . . ?
C71 C72 C73 117.0(4) . . ?
C67 C72 C73 122.8(4) . . ?
C10 C9 H9 119.7 . . ?
C10 C9 C8 120.5(4) . . ?
C8 C9 H9 119.7 . . ?
C87 C82 C81 119.0(4) . . ?
C83 C82 C81 122.5(4) . . ?
C83 C82 C87 118.6(4) . . ?
C28 C27 H27 119.9 . . ?
C26 C27 H27 119.9 . . ?
C26 C27 C28 120.1(4) . . ?
C6 C5 H5 120.1 . . ?
C4 C5 H5 120.1 . . ?
C4 C5 C6 119.9(4) . . ?
N6 C59 HF 108.5 . . ?
N6 C59 C60 107.3(3) . . ?
N6 C59 C66 111.5(3) . . ?
C60 C59 HF 108.5 . . ?
C60 C59 C66 112.5(3) . . ?
C66 C59 HF 108.5 . . ?
O7 C67 C72 124.8(4) . . ?
O7 C67 C68 118.5(4) . . ?
C68 C67 C72 116.7(4) . . ?
C47 C48 Cl3 119.3(3) . . ?
C49 C48 Cl3 120.1(3) . . ?
C49 C48 C47 120.6(4) . . ?
C25 C24 H24 119.1 . . ?
C25 C24 C23 121.7(4) . . ?
C23 C24 H24 119.1 . . ?
C52 C53 HG 120.1 . . ?
C54 C53 C52 119.8(4) . . ?
C54 C53 HG 120.1 . . ?
N1 C7 H7 116.9 . . ?
N1 C7 C6 126.1(4) . . ?
C6 C7 H7 116.9 . . ?
O5 C45 C46 118.6(4) . . ?
O5 C45 C50 124.4(4) . . ?
C50 C45 C46 117.1(4) . . ?
N5 C51 C50 127.2(4) . . ?
N5 C51 HH 116.4 . . ?
C50 C51 HH 116.4 . . ?
O2 C14 N2 124.3(4) . . ?
O2 C14 C13 121.8(4) . . ?
N2 C14 C13 113.8(3) . . ?
C77 C76 HI 120.1 . . ?
C77 C76 C75 119.8(4) . . ?
C75 C76 HI 120.1 . . ?
C12 C13 C14 117.8(4) . . ?
C12 C13 C8 119.6(4) . . ?
C8 C13 C14 122.5(4) . . ?
C55 C56 HJ 119.6 . . ?
C55 C56 C57 120.8(4) . . ?
C57 C56 HJ 119.6 . . ?
N7 C73 C72 125.4(4) . . ?
N7 C73 HK 117.3 . . ?
C72 C73 HK 117.3 . . ?
C56 C55 HL 120.2 . . ?
C56 C55 C54 119.7(4) . . ?
C54 C55 HL 120.2 . . ?
C11 C12 C13 120.8(4) . . ?
C11 C12 H12 119.6 . . ?
C13 C12 H12 119.6 . . ?
C30 C31 H31 120.0 . . ?
C30 C31 C32 120.0(4) . . ?
C32 C31 H31 120.0 . . ?
O6 C58 N6 124.5(4) . . ?
O6 C58 C57 120.4(3) . . ?
N6 C58 C57 115.1(3) . . ?
C78 C79 C80 120.2(3) . . ?
C74 C79 C78 118.1(4) . . ?
C74 C79 C80 121.7(4) . . ?
C27 C28 C29 117.6(3) . . ?
C23 C28 C29 122.7(4) . . ?
C23 C28 C27 119.6(4) . . ?
C79 C74 N7 120.4(3) . . ?
C75 C74 N7 119.1(4) . . ?
C75 C74 C79 120.2(4) . . ?
N8 C81 C82 110.8(3) . . ?
N8 C81 HM 107.1 . . ?
N8 C81 C88 110.4(3) . . ?
C82 C81 HM 107.1 . . ?
C82 C81 C88 114.0(3) . . ?
C88 C81 HM 107.1 . . ?
C9 C8 N1 117.9(4) . . ?
C9 C8 C13 119.3(4) . . ?
C13 C8 N1 122.8(4) . . ?
C53 C54 C55 120.5(4) . . ?
C53 C54 HN 119.7 . . ?
C55 C54 HN 119.7 . . ?
C43 C38 C37 121.6(4) . . ?
C43 C38 C39 118.6(4) . . ?
C39 C38 C37 119.7(4) . . ?
C17 C16 C15 119.7(3) . . ?
C21 C16 C15 121.6(4) . . ?
C21 C16 C17 118.7(4) . . ?
C24 C25 H25 120.0 . . ?
C24 C25 C26 120.1(4) . . ?
C26 C25 H25 120.0 . . ?
C1 C6 C7 122.8(4) . . ?
C5 C6 C1 119.9(4) . . ?
C5 C6 C7 117.3(4) . . ?
C30 C35 C36 121.3(4) . . ?
C34 C35 C30 118.7(4) . . ?
C34 C35 C36 120.0(4) . . ?
C52 C57 C56 118.6(4) . . ?
C52 C57 C58 124.1(4) . . ?
C56 C57 C58 117.2(4) . . ?
C31 C30 N3 119.2(3) . . ?
C31 C30 C35 120.2(4) . . ?
C35 C30 N3 120.4(4) . . ?
C50 C49 HO 119.6 . . ?
C48 C49 C50 120.7(4) . . ?
C48 C49 HO 119.6 . . ?
C61 C60 C59 120.5(4) . . ?
C61 C60 C65 118.5(4) . . ?
C65 C60 C59 121.0(4) . . ?
N4 C37 C38 111.6(3) . . ?
N4 C37 H37 107.8 . . ?
N4 C37 C44 110.0(4) . . ?
C38 C37 H37 107.8 . . ?
C38 C37 C44 111.6(3) . . ?
C44 C37 H37 107.8 . . ?
C5 C4 Cl1 119.6(3) . . ?
C5 C4 C3 121.3(4) . . ?
C3 C4 Cl1 119.1(3) . . ?
O3 C23 C24 117.5(3) . . ?
O3 C23 C28 124.8(4) . . ?
C28 C23 C24 117.7(4) . . ?
C76 C75 C74 120.3(4) . . ?
C76 C75 HP 119.9 . . ?
C74 C75 HP 119.9 . . ?
N2 C15 C16 109.6(3) . . ?
N2 C15 H15 107.6 . . ?
N2 C15 C22 110.8(3) . . ?
C16 C15 H15 107.6 . . ?
C16 C15 C22 113.4(3) . . ?
C22 C15 H15 107.6 . . ?
C4 C3 H3 120.0 . . ?
C2 C3 C4 120.0(4) . . ?
C2 C3 H3 120.0 . . ?
C60 C61 HQ 119.4 . . ?
C60 C61 C62 121.2(5) . . ?
C62 C61 HQ 119.4 . . ?
O4 C36 N4 122.5(4) . . ?
O4 C36 C35 121.6(3) . . ?
N4 C36 C35 115.9(3) . . ?
C16 C17 H17 119.7 . . ?
C16 C17 C18 120.7(4) . . ?
C18 C17 H17 119.7 . . ?
C84 C85 HR 120.3 . . ?
C86 C85 HR 120.3 . . ?
C86 C85 C84 119.3(4) . . ?
C31 C32 H32 119.9 . . ?
C33 C32 C31 120.2(4) . . ?
C33 C32 H32 119.9 . . ?
C27 C26 Cl2 120.9(3) . . ?
C27 C26 C25 120.7(4) . . ?
C25 C26 Cl2 118.5(3) . . ?
C17 C18 H18 120.1 . . ?
C19 C18 C17 119.8(4) . . ?
C19 C18 H18 120.1 . . ?
C82 C87 HS 119.7 . . ?
C82 C87 C86 120.7(4) . . ?
C86 C87 HS 119.7 . . ?
C59 C66 HT 109.5 . . ?
C59 C66 HU 109.5 . . ?
C59 C66 HV 109.5 . . ?
HT C66 HU 109.5 . . ?
HT C66 HV 109.5 . . ?
HU C66 HV 109.5 . . ?
C16 C21 H21 119.5 . . ?
C20 C21 C16 120.9(4) . . ?
C20 C21 H21 119.5 . . ?
C18 C19 H19 120.0 . . ?
C18 C19 C20 120.0(4) . . ?
C20 C19 H19 120.0 . . ?
C21 C20 C19 119.9(4) . . ?
C21 C20 H20 120.1 . . ?
C19 C20 H20 120.1 . . ?
C35 C34 H34 119.5 . . ?
C33 C34 C35 121.0(4) . . ?
C33 C34 H34 119.5 . . ?
C82 C83 HW 119.5 . . ?
C82 C83 C84 120.9(4) . . ?
C84 C83 HW 119.5 . . ?
C69 C68 C67 122.6(4) . . ?
C69 C68 HX 118.7 . . ?
C67 C68 HX 118.7 . . ?
C15 C22 H22A 109.5 . . ?
C15 C22 H22B 109.5 . . ?
C15 C22 H22C 109.5 . . ?
H22A C22 H22B 109.5 . . ?
H22A C22 H22C 109.5 . . ?
H22B C22 H22C 109.5 . . ?
C81 C88 HY 109.5 . . ?
C81 C88 HZ 109.5 . . ?
C81 C88 H0AA 109.5 . . ?
HY C88 HZ 109.5 . . ?
HY C88 H0AA 109.5 . . ?
HZ C88 H0AA 109.5 . . ?
C85 C84 C83 120.2(4) . . ?
C85 C84 H1AA 119.9 . . ?
C83 C84 H1AA 119.9 . . ?
C32 C33 C34 119.8(4) . . ?
C32 C33 H33 120.1 . . ?
C34 C33 H33 120.1 . . ?
C65 C64 H2AA 119.7 . . ?
C63 C64 H2AA 119.7 . . ?
C63 C64 C65 120.6(5) . . ?
C1 C2 H2A 119.1 . . ?
C3 C2 C1 121.8(4) . . ?
C3 C2 H2A 119.1 . . ?
C60 C65 C64 119.8(5) . . ?
C60 C65 H3AA 120.1 . . ?
C64 C65 H3AA 120.1 . . ?
C61 C62 H4AA 120.4 . . ?
C63 C62 C61 119.3(5) . . ?
C63 C62 H4AA 120.4 . . ?
C85 C86 C87 120.3(4) . . ?
C85 C86 H5AA 119.8 . . ?
C87 C86 H5AA 119.8 . . ?
C64 C63 C62 120.6(5) . . ?
C64 C63 H6AA 119.7 . . ?
C62 C63 H6AA 119.7 . . ?
C38 C43 H43 119.7 . . ?
C38 C43 C42 120.5(5) . . ?
C42 C43 H43 119.7 . . ?
C38 C39 H39 119.6 . . ?
C40 C39 C38 120.8(5) . . ?
C40 C39 H39 119.6 . . ?
C43 C42 H42 120.1 . . ?
C41 C42 C43 119.8(5) . . ?
C41 C42 H42 120.1 . . ?
C39 C40 H40 119.8 . . ?
C41 C40 C39 120.4(5) . . ?
C41 C40 H40 119.8 . . ?
C37 C44 H44A 109.5 . . ?
C37 C44 H44B 109.5 . . ?
C37 C44 H44C 109.5 . . ?
H44A C44 H44B 109.5 . . ?
H44A C44 H44C 109.5 . . ?
H44B C44 H44C 109.5 . . ?
C42 C41 H41 120.1 . . ?
C40 C41 C42 119.8(5) . . ?
C40 C41 H41 120.1 . . ?

loop_
_geom_bond_atom_site_label_1
_geom_bond_atom_site_label_2
_geom_bond_distance
_geom_bond_site_symmetry_2
_geom_bond_publ_flag
Cu2 O7 1.928(3) . ?
Cu2 O8 2.335(3) . ?
Cu2 O5 1.935(3) . ?
Cu2 N5 1.975(3) . ?
Cu2 N7 1.970(3) . ?
Cu1 O1 1.925(3) . ?
Cu1 O4 2.354(3) . ?
Cu1 O3 1.933(3) . ?
Cu1 N3 1.986(3) . ?
Cu1 N1 1.974(3) . ?
Cl4 C70 1.754(4) . ?
Cl3 C48 1.752(4) . ?
Cl2 C26 1.749(4) . ?
Cl1 C4 1.751(4) . ?
O1 C1 1.290(5) . ?
O7 C67 1.308(5) . ?
O8 C80 1.241(5) . ?
O6 C58 1.242(5) . ?
O4 C36 1.245(5) . ?
O3 C23 1.314(5) . ?
O5 C45 1.303(5) . ?
O2 C14 1.237(5) . ?
N5 C52 1.448(5) . ?
N5 C51 1.296(5) . ?
N7 C73 1.295(5) . ?
N7 C74 1.429(5) . ?
N3 C29 1.291(5) . ?
N3 C30 1.434(5) . ?
N6 C59 1.471(5) . ?
N6 C58 1.324(5) . ?
N6 H7AA 0.77(4) . ?
N2 C14 1.342(5) . ?
N2 C15 1.472(5) . ?
N2 H2 0.90(4) . ?
N8 C80 1.340(5) . ?
N8 C81 1.473(5) . ?
N8 H8AA 0.84(4) . ?
N1 C7 1.306(5) . ?
N1 C8 1.437(5) . ?
N4 C37 1.473(5) . ?
N4 C36 1.346(5) . ?
C77 H 0.9500 . ?
C77 C78 1.373(6) . ?
C77 C76 1.386(6) . ?
C47 HA 0.9500 . ?
C47 C46 1.375(6) . ?
C47 C48 1.397(6) . ?
C46 HB 0.9500 . ?
C46 C45 1.428(6) . ?
C10 H10 0.9500 . ?
C10 C11 1.392(6) . ?
C10 C9 1.387(6) . ?
C52 C53 1.392(6) . ?
C52 C57 1.403(6) . ?
C29 H29 0.9500 . ?
C29 C28 1.435(6) . ?
C70 C69 1.396(6) . ?
C70 C71 1.365(5) . ?
C69 HC 0.9500 . ?
C69 C68 1.373(6) . ?
C1 C6 1.430(6) . ?
C1 C2 1.429(6) . ?
C50 C45 1.420(5) . ?
C50 C51 1.434(6) . ?
C50 C49 1.417(6) . ?
C78 HD 0.9500 . ?
C78 C79 1.408(6) . ?
C71 HE 0.9500 . ?
C71 C72 1.408(5) . ?
C11 H11 0.9500 . ?
C11 C12 1.380(6) . ?
C80 C79 1.499(5) . ?
C72 C67 1.421(5) . ?
C72 C73 1.442(6) . ?
C9 H9 0.9500 . ?
C9 C8 1.393(5) . ?
C82 C81 1.520(6) . ?
C82 C87 1.388(6) . ?
C82 C83 1.383(5) . ?
C27 H27 0.9500 . ?
C27 C28 1.418(5) . ?
C27 C26 1.366(5) . ?
C5 H5 0.9500 . ?
C5 C6 1.422(6) . ?
C5 C4 1.369(6) . ?
C59 HF 1.0000 . ?
C59 C60 1.514(5) . ?
C59 C66 1.523(5) . ?
C67 C68 1.417(6) . ?
C48 C49 1.367(6) . ?
C24 H24 0.9500 . ?
C24 C25 1.359(6) . ?
C24 C23 1.417(6) . ?
C53 HG 0.9500 . ?
C53 C54 1.387(6) . ?
C7 H7 0.9500 . ?
C7 C6 1.436(6) . ?
C51 HH 0.9500 . ?
C14 C13 1.505(5) . ?
C76 HI 0.9500 . ?
C76 C75 1.389(6) . ?
C13 C12 1.392(6) . ?
C13 C8 1.397(5) . ?
C56 HJ 0.9500 . ?
C56 C55 1.380(6) . ?
C56 C57 1.407(5) . ?
C73 HK 0.9500 . ?
C55 HL 0.9500 . ?
C55 C54 1.394(6) . ?
C12 H12 0.9500 . ?
C31 H31 0.9500 . ?
C31 C30 1.382(6) . ?
C31 C32 1.401(6) . ?
C58 C57 1.501(5) . ?
C79 C74 1.402(5) . ?
C28 C23 1.416(5) . ?
C74 C75 1.394(6) . ?
C81 HM 1.0000 . ?
C81 C88 1.520(6) . ?
C54 HN 0.9500 . ?
C38 C37 1.521(6) . ?
C38 C43 1.378(6) . ?
C38 C39 1.395(6) . ?
C16 C15 1.516(5) . ?
C16 C17 1.393(6) . ?
C16 C21 1.392(5) . ?
C25 H25 0.9500 . ?
C25 C26 1.398(5) . ?
C35 C30 1.403(5) . ?
C35 C36 1.511(6) . ?
C35 C34 1.392(6) . ?
C49 HO 0.9500 . ?
C60 C61 1.382(6) . ?
C60 C65 1.390(6) . ?
C37 H37 1.0000 . ?
C37 C44 1.526(6) . ?
C4 C3 1.397(6) . ?
C75 HP 0.9500 . ?
C15 H15 1.0000 . ?
C15 C22 1.519(6) . ?
C3 H3 0.9500 . ?
C3 C2 1.367(6) . ?
C61 HQ 0.9500 . ?
C61 C62 1.389(6) . ?
C17 H17 0.9500 . ?
C17 C18 1.395(6) . ?
C85 HR 0.9500 . ?
C85 C84 1.385(6) . ?
C85 C86 1.379(6) . ?
C32 H32 0.9500 . ?
C32 C33 1.371(6) . ?
C18 H18 0.9500 . ?
C18 C19 1.384(6) . ?
C87 HS 0.9500 . ?
C87 C86 1.393(6) . ?
C66 HT 0.9800 . ?
C66 HU 0.9800 . ?
C66 HV 0.9800 . ?
C21 H21 0.9500 . ?
C21 C20 1.384(6) . ?
C19 H19 0.9500 . ?
C19 C20 1.393(6) . ?
C20 H20 0.9500 . ?
C34 H34 0.9500 . ?
C34 C33 1.392(6) . ?
C83 HW 0.9500 . ?
C83 C84 1.391(6) . ?
C68 HX 0.9500 . ?
C22 H22A 0.9800 . ?
C22 H22B 0.9800 . ?
C22 H22C 0.9800 . ?
C88 HY 0.9800 . ?
C88 HZ 0.9800 . ?
C88 H0AA 0.9800 . ?
C84 H1AA 0.9500 . ?
C33 H33 0.9500 . ?
C64 H2AA 0.9500 . ?
C64 C65 1.397(7) . ?
C64 C63 1.356(8) . ?
C2 H2A 0.9500 . ?
C65 H3AA 0.9500 . ?
C62 H4AA 0.9500 . ?
C62 C63 1.376(8) . ?
C86 H5AA 0.9500 . ?
C63 H6AA 0.9500 . ?
C43 H43 0.9500 . ?
C43 C42 1.397(6) . ?
C39 H39 0.9500 . ?
C39 C40 1.377(7) . ?
C42 H42 0.9500 . ?
C42 C41 1.386(8) . ?
C40 H40 0.9500 . ?
C40 C41 1.369(8) . ?
C44 H44A 0.9800 . ?
C44 H44B 0.9800 . ?
C44 H44C 0.9800 . ?
C41 H41 0.9500 . ?

loop_
_geom_torsion_atom_site_label_1
_geom_torsion_atom_site_label_2
_geom_torsion_atom_site_label_3
_geom_torsion_atom_site_label_4
_geom_torsion
_geom_torsion_site_symmetry_1
_geom_torsion_site_symmetry_2
_geom_torsion_site_symmetry_3
_geom_torsion_site_symmetry_4
_geom_torsion_publ_flag
Cu2 O7 C67 C72 -12.7(6) . . . . ?
Cu2 O7 C67 C68 168.0(3) . . . . ?
Cu2 O8 C80 N8 -173.7(3) . . . . ?
Cu2 O8 C80 C79 3.8(5) . . . . ?
Cu2 O5 C45 C46 167.9(3) . . . . ?
Cu2 O5 C45 C50 -12.3(6) . . . . ?
Cu2 N5 C52 C53 -64.6(4) . . . . ?
Cu2 N5 C52 C57 117.0(4) . . . . ?
Cu2 N5 C51 C50 9.2(6) . . . . ?
Cu2 N7 C73 C72 1.0(6) . . . . ?
Cu2 N7 C74 C79 -54.5(4) . . . . ?
Cu2 N7 C74 C75 119.5(3) . . . . ?
Cu1 O1 C1 C6 15.5(6) . . . . ?
Cu1 O1 C1 C2 -166.6(3) . . . . ?
Cu1 O4 C36 N4 174.5(3) . . . . ?
Cu1 O4 C36 C35 -3.5(5) . . . . ?
Cu1 O3 C23 C24 -168.4(3) . . . . ?
Cu1 O3 C23 C28 12.2(6) . . . . ?
Cu1 N3 C29 C28 -4.0(6) . . . . ?
Cu1 N3 C30 C31 -117.9(4) . . . . ?
Cu1 N3 C30 C35 57.3(4) . . . . ?
Cu1 N1 C7 C6 -11.9(6) . . . . ?
Cu1 N1 C8 C9 66.0(4) . . . . ?
Cu1 N1 C8 C13 -114.9(4) . . . . ?
Cl4 C70 C69 C68 -177.0(3) . . . . ?
Cl4 C70 C71 C72 178.2(3) . . . . ?
Cl3 C48 C49 C50 178.7(3) . . . . ?
Cl1 C4 C3 C2 -178.2(3) . . . . ?
O1 C1 C6 C5 -178.9(4) . . . . ?
O1 C1 C6 C7 3.4(6) . . . . ?
O1 C1 C2 C3 179.4(4) . . . . ?
O7 C67 C68 C69 178.0(4) . . . . ?
O8 C80 C79 C78 -145.4(4) . . . . ?
O8 C80 C79 C74 31.8(6) . . . . ?
O6 C58 C57 C52 144.7(4) . . . . ?
O6 C58 C57 C56 -40.0(6) . . . . ?
O2 C14 C13 C12 55.8(6) . . . . ?
O2 C14 C13 C8 -127.6(5) . . . . ?
N5 C52 C53 C54 -175.1(4) . . . . ?
N5 C52 C57 C56 173.8(4) . . . . ?
N5 C52 C57 C58 -10.9(6) . . . . ?
N7 C74 C75 C76 -170.5(4) . . . . ?
N3 C29 C28 C27 176.0(4) . . . . ?
N3 C29 C28 C23 -7.0(6) . . . . ?
N6 C59 C60 C61 68.4(5) . . . . ?
N6 C59 C60 C65 -109.8(4) . . . . ?
N6 C58 C57 C52 -37.7(6) . . . . ?
N6 C58 C57 C56 137.6(4) . . . . ?
N2 C14 C13 C12 -120.7(4) . . . . ?
N2 C14 C13 C8 55.9(6) . . . . ?
N8 C80 C79 C78 32.3(5) . . . . ?
N8 C80 C79 C74 -150.5(4) . . . . ?
N1 C7 C6 C1 -4.8(6) . . . . ?
N1 C7 C6 C5 177.4(4) . . . . ?
C77 C78 C79 C80 178.2(4) . . . . ?
C77 C78 C79 C74 0.9(6) . . . . ?
C77 C76 C75 C74 0.0(6) . . . . ?
C47 C46 C45 O5 -179.7(4) . . . . ?
C47 C46 C45 C50 0.5(6) . . . . ?
C47 C48 C49 C50 0.4(6) . . . . ?
C46 C47 C48 Cl3 -178.5(3) . . . . ?
C46 C47 C48 C49 -0.2(6) . . . . ?
C10 C11 C12 C13 -0.9(6) . . . . ?
C10 C9 C8 N1 175.4(4) . . . . ?
C10 C9 C8 C13 -3.7(6) . . . . ?
C52 N5 C51 C50 -179.2(4) . . . . ?
C52 C53 C54 C55 0.3(6) . . . . ?
C29 N3 C30 C31 56.1(5) . . . . ?
C29 N3 C30 C35 -128.7(4) . . . . ?
C29 C28 C23 O3 2.8(6) . . . . ?
C29 C28 C23 C24 -176.6(4) . . . . ?
C70 C69 C68 C67 -0.5(6) . . . . ?
C70 C71 C72 C67 -2.0(6) . . . . ?
C70 C71 C72 C73 178.8(4) . . . . ?
C69 C70 C71 C72 0.0(6) . . . . ?
C78 C77 C76 C75 -3.1(6) . . . . ?
C78 C79 C74 N7 170.0(3) . . . . ?
C78 C79 C74 C75 -4.0(6) . . . . ?
C71 C70 C69 C68 1.2(6) . . . . ?
C71 C72 C67 O7 -176.7(4) . . . . ?
C71 C72 C67 C68 2.6(6) . . . . ?
C71 C72 C73 N7 -177.2(4) . . . . ?
C11 C10 C9 C8 0.3(6) . . . . ?
C80 N8 C81 C82 133.8(4) . . . . ?
C80 N8 C81 C88 -98.9(4) . . . . ?
C80 C79 C74 N7 -7.2(6) . . . . ?
C80 C79 C74 C75 178.8(4) . . . . ?
C72 C67 C68 C69 -1.4(6) . . . . ?
C9 C10 C11 C12 2.0(6) . . . . ?
C82 C87 C86 C85 -0.6(6) . . . . ?
C82 C83 C84 C85 -1.1(7) . . . . ?
C27 C28 C23 O3 179.8(4) . . . . ?
C27 C28 C23 C24 0.4(6) . . . . ?
C5 C4 C3 C2 1.2(6) . . . . ?
C59 N6 C58 O6 -8.0(7) . . . . ?
C59 N6 C58 C57 174.5(4) . . . . ?
C59 C60 C61 C62 -178.7(4) . . . . ?
C59 C60 C65 C64 179.5(4) . . . . ?
C67 C72 C73 N7 3.7(6) . . . . ?
C48 C47 C46 C45 -0.3(6) . . . . ?
C24 C25 C26 Cl2 179.2(3) . . . . ?
C24 C25 C26 C27 0.4(6) . . . . ?
C53 C52 C57 C56 -4.5(6) . . . . ?
C53 C52 C57 C58 170.8(4) . . . . ?
C7 N1 C8 C9 -122.1(4) . . . . ?
C7 N1 C8 C13 56.9(5) . . . . ?
C45 C50 C51 N5 6.3(7) . . . . ?
C45 C50 C49 C48 -0.1(6) . . . . ?
C51 N5 C52 C53 123.4(4) . . . . ?
C51 N5 C52 C57 -54.9(5) . . . . ?
C51 C50 C45 O5 -4.9(6) . . . . ?
C51 C50 C45 C46 174.9(4) . . . . ?
C51 C50 C49 C48 -175.6(4) . . . . ?
C14 N2 C15 C16 97.9(4) . . . . ?
C14 N2 C15 C22 -136.2(4) . . . . ?
C14 C13 C12 C11 174.3(4) . . . . ?
C14 C13 C8 N1 9.1(6) . . . . ?
C14 C13 C8 C9 -171.9(4) . . . . ?
C76 C77 C78 C79 2.6(6) . . . . ?
C56 C55 C54 C53 -2.5(6) . . . . ?
C73 N7 C74 C79 130.8(4) . . . . ?
C73 N7 C74 C75 -55.2(5) . . . . ?
C73 C72 C67 O7 2.4(6) . . . . ?
C73 C72 C67 C68 -178.3(4) . . . . ?
C55 C56 C57 C52 2.3(6) . . . . ?
C55 C56 C57 C58 -173.3(4) . . . . ?
C12 C13 C8 N1 -174.3(4) . . . . ?
C12 C13 C8 C9 4.7(6) . . . . ?
C31 C32 C33 C34 1.4(6) . . . . ?
C58 N6 C59 C60 177.1(4) . . . . ?
C58 N6 C59 C66 -59.2(5) . . . . ?
C79 C74 C75 C76 3.5(6) . . . . ?
C28 C27 C26 Cl2 178.5(3) . . . . ?
C28 C27 C26 C25 -2.7(6) . . . . ?
C74 N7 C73 C72 175.1(4) . . . . ?
C81 N8 C80 O8 0.4(6) . . . . ?
C81 N8 C80 C79 -177.3(3) . . . . ?
C81 C82 C87 C86 -177.5(4) . . . . ?
C81 C82 C83 C84 178.3(4) . . . . ?
C8 N1 C7 C6 176.5(4) . . . . ?
C8 C13 C12 C11 -2.4(6) . . . . ?
C38 C43 C42 C41 -0.1(7) . . . . ?
C38 C39 C40 C41 -1.5(7) . . . . ?
C16 C17 C18 C19 0.4(6) . . . . ?
C16 C21 C20 C19 0.9(6) . . . . ?
C25 C24 C23 O3 177.9(4) . . . . ?
C25 C24 C23 C28 -2.7(6) . . . . ?
C6 C1 C2 C3 -2.5(6) . . . . ?
C6 C5 C4 Cl1 178.9(3) . . . . ?
C6 C5 C4 C3 -0.5(6) . . . . ?
C35 C34 C33 C32 -1.4(6) . . . . ?
C57 C52 C53 C54 3.3(6) . . . . ?
C57 C56 C55 C54 1.2(6) . . . . ?
C30 N3 C29 C28 -177.2(4) . . . . ?
C30 C31 C32 C33 0.6(6) . . . . ?
C30 C35 C36 O4 -30.3(6) . . . . ?
C30 C35 C36 N4 151.5(4) . . . . ?
C30 C35 C34 C33 -0.6(6) . . . . ?
C49 C50 C45 O5 179.9(4) . . . . ?
C49 C50 C45 C46 -0.3(6) . . . . ?
C49 C50 C51 N5 -178.4(4) . . . . ?
C60 C61 C62 C63 -0.7(7) . . . . ?
C37 N4 C36 O4 -3.8(6) . . . . ?
C37 N4 C36 C35 174.4(4) . . . . ?
C37 C38 C43 C42 177.4(4) . . . . ?
C37 C38 C39 C40 -176.7(4) . . . . ?
C4 C5 C6 C1 -1.7(6) . . . . ?
C4 C5 C6 C7 176.2(4) . . . . ?
C4 C3 C2 C1 0.4(6) . . . . ?
C23 C24 C25 C26 2.3(6) . . . . ?
C15 N2 C14 O2 9.6(7) . . . . ?
C15 N2 C14 C13 -174.0(4) . . . . ?
C15 C16 C17 C18 177.9(3) . . . . ?
C15 C16 C21 C20 -178.5(4) . . . . ?
C61 C60 C65 C64 1.3(6) . . . . ?
C61 C62 C63 C64 1.2(7) . . . . ?
C36 N4 C37 C38 124.0(4) . . . . ?
C36 N4 C37 C44 -111.6(4) . . . . ?
C36 C35 C30 N3 4.3(6) . . . . ?
C36 C35 C30 C31 179.5(4) . . . . ?
C36 C35 C34 C33 -177.5(4) . . . . ?
C17 C16 C15 N2 -106.8(4) . . . . ?
C17 C16 C15 C22 128.8(4) . . . . ?
C17 C16 C21 C20 -0.7(6) . . . . ?
C17 C18 C19 C20 -0.3(6) . . . . ?
C32 C31 C30 N3 172.6(4) . . . . ?
C32 C31 C30 C35 -2.6(6) . . . . ?
C26 C27 C28 C29 179.4(4) . . . . ?
C26 C27 C28 C23 2.2(6) . . . . ?
C18 C19 C20 C21 -0.4(6) . . . . ?
C87 C82 C81 N8 -105.3(4) . . . . ?
C87 C82 C81 C88 129.5(4) . . . . ?
C87 C82 C83 C84 0.4(6) . . . . ?
C66 C59 C60 C61 -54.6(5) . . . . ?
C66 C59 C60 C65 127.3(4) . . . . ?
C21 C16 C15 N2 71.0(4) . . . . ?
C21 C16 C15 C22 -53.4(5) . . . . ?
C21 C16 C17 C18 0.1(6) . . . . ?
C34 C35 C30 N3 -172.6(4) . . . . ?
C34 C35 C30 C31 2.6(6) . . . . ?
C34 C35 C36 O4 146.5(4) . . . . ?
C34 C35 C36 N4 -31.6(5) . . . . ?
C83 C82 C81 N8 76.8(5) . . . . ?
C83 C82 C81 C88 -48.4(5) . . . . ?
C83 C82 C87 C86 0.4(6) . . . . ?
C84 C85 C86 C87 -0.1(7) . . . . ?
C2 C1 C6 C5 3.2(6) . . . . ?
C2 C1 C6 C7 -174.6(4) . . . . ?
C65 C60 C61 C62 -0.5(6) . . . . ?
C65 C64 C63 C62 -0.4(8) . . . . ?
C86 C85 C84 C83 0.9(7) . . . . ?
C63 C64 C65 C60 -0.9(7) . . . . ?
C43 C38 C37 N4 72.6(5) . . . . ?
C43 C38 C37 C44 -50.9(5) . . . . ?
C43 C38 C39 C40 0.8(6) . . . . ?
C43 C42 C41 C40 -0.7(7) . . . . ?
C39 C38 C37 N4 -110.0(4) . . . . ?
C39 C38 C37 C44 126.5(4) . . . . ?
C39 C38 C43 C42 0.0(6) . . . . ?
C39 C40 C41 C42 1.4(7) . . . . ?
